data_7228796
loop_
_publ_author_name
'Avasthi, Ilesha'
'Khanna, Shruti'
'Tripathi, Santosh K.'
'Verma, Sandeep'

_publ_section_title
;
 N9 substituent mediated structural tuning of copper--purine complexes:
 chelate effect and thin film studies
;
_journal_name_full CrystEngComm
_journal_paper_doi 10.1039/C7CE01017F
_journal_year 2017
_chemical_formula_sum 'C16 H18 Cl4 Cu N8'
_chemical_formula_weight 527.72
_chemical_name_systematic
;
 ?
;
_space_group_IT_number 14
_symmetry_cell_setting monoclinic
_symmetry_space_group_name_Hall '-P 2ybc'
_symmetry_space_group_name_H-M 'P 1 21/c 1'
_atom_sites_solution_hydrogens geom
_atom_sites_solution_primary direct
_atom_sites_solution_secondary difmap
_audit_creation_method SHELXL-97
_audit_update_record
;
2016-12-28 deposited with the CCDC.
2017-07-10 downloaded from the CCDC.
;
_cell_angle_alpha 90.00
_cell_angle_beta 107.679(9)
_cell_angle_gamma 90.00
_cell_formula_units_Z 4
_cell_length_a 14.861(8)
_cell_length_b 14.801(8)
_cell_length_c 10.073(5)
_cell_measurement_reflns_used 3694
_cell_measurement_temperature 100(2)
_cell_measurement_theta_max 25
_cell_measurement_theta_min 4.1
_cell_volume 2111.0(19)
_computing_structure_refinement 'SHELXL-97 (Sheldrick, 1997)'
_diffrn_ambient_temperature 100(2)
_diffrn_measured_fraction_theta_full 0.994
_diffrn_measured_fraction_theta_max 0.994
_diffrn_measurement_device_type 'Bruker D8 Advance diffractometer'
_diffrn_measurement_method \q/2\q
_diffrn_radiation_monochromator graphite
_diffrn_radiation_source 'fine-focus sealed tube'
_diffrn_radiation_type MoK\a
_diffrn_radiation_wavelength 0.71073
_diffrn_reflns_av_R_equivalents 0.0409
_diffrn_reflns_av_sigmaI/netI 0.0467
_diffrn_reflns_limit_h_max 17
_diffrn_reflns_limit_h_min -17
_diffrn_reflns_limit_k_max 11
_diffrn_reflns_limit_k_min -17
_diffrn_reflns_limit_l_max 11
_diffrn_reflns_limit_l_min -11
_diffrn_reflns_number 10428
_diffrn_reflns_theta_full 24.71
_diffrn_reflns_theta_max 24.71
_diffrn_reflns_theta_min 4.08
_exptl_absorpt_coefficient_mu 1.562
_exptl_absorpt_correction_T_max 0.7663
_exptl_absorpt_correction_T_min 0.7250
_exptl_absorpt_correction_type psi-scan
_exptl_absorpt_process_details '(North et al., 1968)'
_exptl_crystal_colour green
_exptl_crystal_density_diffrn 1.660
_exptl_crystal_density_method 'not measured'
_exptl_crystal_description block-type
_exptl_crystal_F_000 1068
_exptl_crystal_size_max 0.22
_exptl_crystal_size_mid 0.20
_exptl_crystal_size_min 0.18
_refine_diff_density_max 0.727
_refine_diff_density_min -0.364
_refine_diff_density_rms 0.096
_refine_ls_extinction_method none
_refine_ls_goodness_of_fit_ref 0.950
_refine_ls_hydrogen_treatment mixed
_refine_ls_matrix_type full
_refine_ls_number_parameters 278
_refine_ls_number_reflns 3572
_refine_ls_number_restraints 0
_refine_ls_restrained_S_all 0.950
_refine_ls_R_factor_all 0.0458
_refine_ls_R_factor_gt 0.0387
_refine_ls_shift/su_max 0.001
_refine_ls_shift/su_mean 0.000
_refine_ls_structure_factor_coef Fsqd
_refine_ls_weighting_details 'calc w=1/[\s^2^(Fo^2^)+(0.0608P)^2^+2.2477P] where P=(Fo^2^+2Fc^2^)/3'
_refine_ls_weighting_scheme calc
_refine_ls_wR_factor_gt 0.0961
_refine_ls_wR_factor_ref 0.1033
_reflns_number_gt 3064
_reflns_number_total 3572
_reflns_threshold_expression >2sigma(I)
_cod_data_source_file c7ce01017f2.cif
_cod_data_source_block 7octa
_cod_original_sg_symbol_H-M 'P 21/c'
_cod_database_code 7228796

loop_
_symmetry_equiv_pos_as_xyz
'x, y, z'
'-x, y+1/2, -z+1/2'
'-x, -y, -z'
'x, -y-1/2, z-1/2'

loop_
_atom_site_label
_atom_site_type_symbol
_atom_site_fract_x
_atom_site_fract_y
_atom_site_fract_z
_atom_site_U_iso_or_equiv
_atom_site_adp_type
_atom_site_occupancy
_atom_site_symmetry_multiplicity
_atom_site_calc_flag
_atom_site_refinement_flags
Cu1 Cu 0.22957(3) 0.66521(3) 1.36429(4) 0.01664(14) Uani 1 1 d .
Cl3 Cl 0.15551(5) 0.55948(5) 1.45265(8) 0.0220(2) Uani 1 1 d .
Cl1B Cl 0.39660(6) 0.65320(5) 1.19849(8) 0.0198(2) Uani 1 1 d .
Cl1A Cl 0.22802(5) 0.47249(5) 1.16452(8) 0.0209(2) Uani 1 1 d .
Cl2 Cl 0.26156(5) 0.81519(5) 1.38127(8) 0.0195(2) Uani 1 1 d .
N9B N 0.46210(18) 0.60425(17) 1.7007(3) 0.0167(6) Uani 1 1 d .
N3A N 0.00266(19) 0.61570(18) 0.8314(3) 0.0189(6) Uani 1 1 d .
N9A N 0.02771(18) 0.73923(17) 0.9975(3) 0.0179(6) Uani 1 1 d .
N3B N 0.59936(18) 0.58956(17) 1.6186(3) 0.0175(6) Uani 1 1 d .
N7B N 0.35305(18) 0.63430(17) 1.4993(3) 0.0167(6) Uani 1 1 d .
N1B N 0.56123(18) 0.60998(17) 1.3721(3) 0.0186(6) Uani 1 1 d .
N7A N 0.13798(18) 0.67531(17) 1.1759(3) 0.0169(6) Uani 1 1 d .
N1A N 0.10015(19) 0.48650(18) 0.9222(3) 0.0212(6) Uani 1 1 d .
C2B C 0.6206(2) 0.5917(2) 1.5001(3) 0.0187(7) Uani 1 1 d .
C6A C 0.1385(2) 0.5276(2) 1.0420(3) 0.0183(7) Uani 1 1 d .
C4A C 0.0423(2) 0.6539(2) 0.9551(3) 0.0167(7) Uani 1 1 d .
C4B C 0.5088(2) 0.6064(2) 1.6019(3) 0.0167(7) Uani 1 1 d .
C10B C 0.5053(2) 0.5820(2) 1.8488(3) 0.0196(7) Uani 1 1 d .
H10A H 0.5398 0.5257 1.8561 0.023 Uiso 1 1 calc R
H10B H 0.4558 0.5733 1.8920 0.023 Uiso 1 1 calc R
C5B C 0.4399(2) 0.6254(2) 1.4759(3) 0.0155(7) Uani 1 1 d .
C6B C 0.4719(2) 0.6275(2) 1.3608(3) 0.0169(7) Uani 1 1 d .
C11B C 0.5718(3) 0.6551(2) 1.9267(4) 0.0280(8) Uani 1 1 d .
H11A H 0.6137 0.6725 1.8738 0.034 Uiso 1 1 calc R
H11B H 0.5356 0.7079 1.9364 0.034 Uiso 1 1 calc R
C10A C -0.0389(2) 0.8076(2) 0.9168(3) 0.0200(7) Uani 1 1 d .
H10C H -0.0281 0.8159 0.8274 0.024 Uiso 1 1 calc R
H10D H -0.0266 0.8648 0.9661 0.024 Uiso 1 1 calc R
C8A C 0.0865(2) 0.7484(2) 1.1275(3) 0.0178(7) Uani 1 1 d .
C11A C -0.1413(2) 0.7814(2) 0.8931(3) 0.0210(7) Uani 1 1 d .
H11C H -0.1816 0.8282 0.8384 0.025 Uiso 1 1 calc R
H11D H -0.1543 0.7260 0.8392 0.025 Uiso 1 1 calc R
C5A C 0.1107(2) 0.6139(2) 1.0672(3) 0.0159(7) Uani 1 1 d .
C8B C 0.3701(2) 0.6208(2) 1.6335(3) 0.0168(7) Uani 1 1 d .
C12A C -0.1663(2) 0.7679(2) 1.0259(4) 0.0277(8) Uani 1 1 d .
H12A H -0.2317 0.7515 1.0038 0.042 Uiso 1 1 calc R
H12B H -0.1552 0.8229 1.0788 0.042 Uiso 1 1 calc R
H12C H -0.1279 0.7206 1.0796 0.042 Uiso 1 1 calc R
C12B C 0.6298(3) 0.6227(3) 2.0698(4) 0.0336(9) Uani 1 1 d .
H12D H 0.6719 0.6699 2.1165 0.050 Uiso 1 1 calc R
H12E H 0.6659 0.5706 2.0604 0.050 Uiso 1 1 calc R
H12F H 0.5885 0.6071 2.1232 0.050 Uiso 1 1 calc R
C2A C 0.0344(2) 0.5328(2) 0.8236(4) 0.0215(7) Uani 1 1 d .
H2A H 0.009(2) 0.502(2) 0.739(3) 0.014(8) Uiso 1 1 d .
H8B H 0.325(2) 0.620(2) 1.675(3) 0.014(8) Uiso 1 1 d .
H8A H 0.095(2) 0.801(2) 1.175(4) 0.014(8) Uiso 1 1 d .
H2B H 0.686(3) 0.581(2) 1.503(3) 0.021(9) Uiso 1 1 d .

loop_
_atom_site_aniso_label
_atom_site_aniso_U_11
_atom_site_aniso_U_22
_atom_site_aniso_U_33
_atom_site_aniso_U_23
_atom_site_aniso_U_13
_atom_site_aniso_U_12
Cu1 0.0131(2) 0.0208(2) 0.0139(2) -0.00024(15) 0.00092(16) 0.00165(15)
Cl3 0.0159(4) 0.0268(4) 0.0216(4) 0.0010(3) 0.0032(3) -0.0011(3)
Cl1B 0.0197(4) 0.0236(4) 0.0143(4) 0.0014(3) 0.0024(3) 0.0031(3)
Cl1A 0.0184(4) 0.0219(4) 0.0195(4) 0.0016(3) 0.0015(3) 0.0038(3)
Cl2 0.0196(4) 0.0209(4) 0.0165(4) -0.0003(3) 0.0031(3) 0.0001(3)
N9B 0.0163(14) 0.0170(14) 0.0154(13) 0.0018(11) 0.0026(11) 0.0009(11)
N3A 0.0173(14) 0.0219(15) 0.0168(14) 0.0014(11) 0.0039(11) -0.0036(11)
N9A 0.0161(14) 0.0183(14) 0.0164(14) 0.0005(11) 0.0008(11) 0.0016(11)
N3B 0.0127(13) 0.0176(14) 0.0212(14) 0.0013(11) 0.0037(11) 0.0003(11)
N7B 0.0131(14) 0.0198(14) 0.0152(14) -0.0001(11) 0.0016(11) 0.0014(11)
N1B 0.0163(14) 0.0162(14) 0.0236(15) -0.0009(11) 0.0066(12) 0.0000(11)
N7A 0.0125(14) 0.0210(15) 0.0161(14) 0.0004(11) 0.0025(11) 0.0014(11)
N1A 0.0198(15) 0.0228(15) 0.0188(15) -0.0026(11) 0.0027(12) -0.0031(11)
C2B 0.0153(17) 0.0168(17) 0.0241(18) 0.0011(13) 0.0061(14) -0.0002(13)
C6A 0.0151(17) 0.0247(18) 0.0146(16) 0.0042(13) 0.0038(13) 0.0012(13)
C4A 0.0119(16) 0.0233(17) 0.0160(16) 0.0053(13) 0.0058(13) -0.0044(13)
C4B 0.0174(17) 0.0143(16) 0.0171(16) -0.0014(12) 0.0030(13) -0.0016(13)
C10B 0.0214(17) 0.0196(17) 0.0155(16) 0.0029(13) 0.0024(14) 0.0011(13)
C5B 0.0136(16) 0.0130(16) 0.0180(16) -0.0006(12) 0.0018(13) -0.0020(12)
C6B 0.0169(17) 0.0166(16) 0.0146(16) 0.0012(12) 0.0012(13) 0.0003(13)
C11B 0.039(2) 0.0247(19) 0.0181(18) -0.0019(14) 0.0046(16) -0.0101(16)
C10A 0.0167(17) 0.0209(17) 0.0194(17) 0.0051(13) 0.0012(14) 0.0034(13)
C8A 0.0155(16) 0.0212(18) 0.0168(17) -0.0038(14) 0.0052(13) -0.0004(13)
C11A 0.0151(16) 0.0218(17) 0.0214(17) 0.0015(14) -0.0015(13) 0.0007(13)
C5A 0.0120(16) 0.0211(17) 0.0151(16) 0.0014(13) 0.0046(13) -0.0020(12)
C8B 0.0146(17) 0.0165(16) 0.0197(17) -0.0022(13) 0.0059(14) -0.0010(13)
C12A 0.0194(18) 0.033(2) 0.030(2) 0.0007(16) 0.0070(15) 0.0000(15)
C12B 0.027(2) 0.052(3) 0.0190(18) 0.0002(17) 0.0025(16) -0.0150(18)
C2A 0.0209(18) 0.0229(18) 0.0179(17) -0.0036(14) 0.0017(14) -0.0071(14)

loop_
_atom_type_symbol
_atom_type_description
_atom_type_scat_dispersion_real
_atom_type_scat_dispersion_imag
_atom_type_scat_source
C C 0.0033 0.0016 'International Tables Vol C Tables 4.2.6.8 and 6.1.1.4'
H H 0.0000 0.0000 'International Tables Vol C Tables 4.2.6.8 and 6.1.1.4'
N N 0.0061 0.0033 'International Tables Vol C Tables 4.2.6.8 and 6.1.1.4'
Cl Cl 0.1484 0.1585 'International Tables Vol C Tables 4.2.6.8 and 6.1.1.4'
Cu Cu 0.3201 1.2651 'International Tables Vol C Tables 4.2.6.8 and 6.1.1.4'

loop_
_geom_angle_atom_site_label_1
_geom_angle_atom_site_label_2
_geom_angle_atom_site_label_3
_geom_angle
N7A Cu1 N7B 154.47(11)
N7A Cu1 Cl3 98.95(9)
N7B Cu1 Cl3 91.74(9)
N7A Cu1 Cl2 93.78(8)
N7B Cu1 Cl2 92.58(8)
Cl3 Cu1 Cl2 140.29(4)
C8B N9B C4B 106.8(3)
C8B N9B C10B 127.8(3)
C4B N9B C10B 125.3(3)
C2A N3A C4A 112.6(3)
C8A N9A C4A 106.2(3)
C8A N9A C10A 126.7(3)
C4A N9A C10A 127.1(3)
C2B N3B C4B 113.0(3)
C8B N7B C5B 105.2(3)
C8B N7B Cu1 126.3(2)
C5B N7B Cu1 128.5(2)
C6B N1B C2B 118.0(3)
C8A N7A C5A 104.2(3)
C8A N7A Cu1 124.4(2)
C5A N7A Cu1 131.3(2)
C6A N1A C2A 117.1(3)
N3B C2B N1B 126.9(3)
N1A C6A C5A 121.4(3)
N1A C6A Cl1A 117.6(2)
C5A C6A Cl1A 120.9(2)
N3A C4A N9A 127.9(3)
N3A C4A C5A 125.6(3)
N9A C4A C5A 106.4(3)
N3B C4B N9B 128.2(3)
N3B C4B C5B 126.0(3)
N9B C4B C5B 105.7(3)
N9B C10B C11B 112.4(3)
C6B C5B N7B 135.7(3)
C6B C5B C4B 115.1(3)
N7B C5B C4B 109.1(3)
N1B C6B C5B 121.0(3)
N1B C6B Cl1B 118.1(2)
C5B C6B Cl1B 120.9(2)
C12B C11B C10B 111.1(3)
N9A C10A C11A 112.6(3)
N7A C8A N9A 114.0(3)
C12A C11A C10A 113.6(3)
N7A C5A C6A 135.6(3)
N7A C5A C4A 109.1(3)
C6A C5A C4A 115.1(3)
N7B C8B N9B 113.1(3)
N3A C2A N1A 128.1(3)

loop_
_geom_bond_atom_site_label_1
_geom_bond_atom_site_label_2
_geom_bond_distance
Cu1 N7A 1.976(3)
Cu1 N7B 1.977(3)
Cu1 Cl3 2.2466(11)
Cu1 Cl2 2.2658(14)
Cl1B C6B 1.720(3)
Cl1A C6A 1.720(3)
N9B C8B 1.351(4)
N9B C4B 1.376(4)
N9B C10B 1.471(4)
N3A C2A 1.325(4)
N3A C4A 1.332(4)
N9A C8A 1.343(4)
N9A C4A 1.372(4)
N9A C10A 1.475(4)
N3B C2B 1.325(4)
N3B C4B 1.328(4)
N7B C8B 1.313(4)
N7B C5B 1.387(4)
N1B C6B 1.324(4)
N1B C2B 1.350(4)
N7A C8A 1.329(4)
N7A C5A 1.385(4)
N1A C6A 1.317(4)
N1A C2A 1.350(4)
C6A C5A 1.390(5)
C4A C5A 1.399(4)
C4B C5B 1.396(4)
C10B C11B 1.514(5)
C5B C6B 1.380(4)
C11B C12B 1.515(5)
C10A C11A 1.518(4)
C11A C12A 1.506(5)
